data_2106679
loop_
_publ_author_name
'Fronczek, F.R.'
'Schaefer, W.P.'
'Marsh, R.E.'

_publ_section_title
;
 A reinvestigation of the crystal structure of decaammine
 mue-peroxodicobalt tetrathiocyanate
;
_journal_name_full 'Acta Crystallographica B (24,1968-38,1982)'
_journal_page_first 117
_journal_page_last 121
_journal_volume 30
_journal_year 1974
_chemical_formula_sum 'C4 H30 Co2 N14 O2 S4'
_chemical_name_systematic '((N H3)5 Co O2 Co (N H3)5) (S C N)4'
_space_group_IT_number 58
_symmetry_space_group_name_Hall '-P 2 2n'
_symmetry_space_group_name_H-M 'P n n m'
_cell_angle_alpha 90
_cell_angle_beta 90
_cell_angle_gamma 90
_cell_formula_units_Z 2
_cell_length_a 13.266
_cell_length_b 10.574
_cell_length_c 7.94
_cell_volume 1113.781
_citation_journal_id_ASTM ACBCAR
_cod_data_source_file Fronczek_ACBCAR_1974_1278.cif
_cod_data_source_block C4H30Co2N14O2S4
_cod_database_code 2106679

loop_
_symmetry_equiv_pos_as_xyz
x,y,z
-x,-y,z
x+1/2,-y+1/2,-z+1/2
-x+1/2,y+1/2,-z+1/2
-x,-y,-z
x,y,-z
-x-1/2,y-1/2,z-1/2
x-1/2,-y-1/2,z-1/2

loop_
_atom_site_label
_atom_site_type_symbol
_atom_site_fract_x
_atom_site_fract_y
_atom_site_fract_z
_atom_site_occupancy
_atom_site_U_iso_or_equiv
H6 H+1 0.083 0.284 0.247 1 0.0
H2 H+1 0.158 0.083 0.272 1 0.0
H4 H+1 0.046 0.356 0.149 1 0.0
N6 N-3 0.5914 0.9808 0 0.5 0.0
S2 S-2 0.5396 0.6136 0 0.5 0.0
H8 H+1 0.256 0.268 0.085 1 0.0
Co1 Co+3 0.10961 0.16208 0 1 0.0
N1 N-3 0.164 0.0495 0.1714 1 0.0
S1 S-2 0.2536 0.2498 0.5 1 0.0
C3 C+4 0.51 0.527 0 0.5 0.0
H7 H+1 0.217 0.361 0 1 0.0
H3 H+1 0.13 -0.022 0.162 1 0.0
S3 S-2 0.5914 0.9808 0 0.5 0.0
N5 N-3 0.5396 0.6136 0 0.5 0.0
H1 H+1 0.212 0.03 0.164 1 0.0
C2 C+4 0.535 0.994 0 0.5 0.0
O1 O-1 0.0106 -0.0682 0 1 0.0
N3 N-3 0.2334 0.2652 0 1 0.0
H5 H+1 0.007 0.247 0.2 1 0.0
N4 N-3 0.3683 0.0292 0.5 1 0.0
N2 N-3 0.0493 0.2719 0.1723 1 0.0
C1 C+4 0.3208 0.1211 0.5 1 0.0
